data_7115537
loop_
_publ_author_name
'Petr Slavik'
'Hana Dvorakova'
'Vaclav Eigner'
'Pavel Lhotak'

_publ_section_title
;
 Regioselective alkylation of a methylene group via meta-bridging of
 calix[4]arenes
;
_journal_name_full Chem.Commun.
_journal_page_first 10112
_journal_paper_doi 10.1039/C4cc04356A
_journal_volume 50
_journal_year 2014
_chemical_formula_sum 'C47 H52 N0 O4'
_chemical_formula_weight 680.9
_chemical_name_systematic ' ?'
_space_group_IT_number 2
_symmetry_cell_setting triclinic
_symmetry_Int_Tables_number 2
_symmetry_space_group_name_Hall '-P 1'
_symmetry_space_group_name_H-M 'P -1'
_cell_angle_alpha 77.854(5)
_cell_angle_beta 63.909(6)
_cell_angle_gamma 80.759(5)
_cell_formula_units_Z 2
_cell_length_a 12.3671(7)
_cell_length_b 12.6350(8)
_cell_length_c 13.8467(9)
_cell_measurement_reflns_used 3977
_cell_measurement_temperature 120
_cell_measurement_theta_max 28.98
_cell_measurement_theta_min 3.44
_cell_volume 1894.0(2)
_computing_cell_refinement
;
CrysAlisPro, Agilent Technologies,
Version 1.171.37.31 (release 14-01-2014 CrysAlis171 .NET)
(compiled Jan 14 2014,18:38:05)
;
_computing_data_collection
;
CrysAlisPro, Agilent Technologies,
Version 1.171.37.31 (release 14-01-2014 CrysAlis171 .NET)
(compiled Jan 14 2014,18:38:05)
;
_computing_data_reduction
;
CrysAlisPro, Agilent Technologies,
Version 1.171.37.31 (release 14-01-2014 CrysAlis171 .NET)
(compiled Jan 14 2014,18:38:05)
;
_diffrn_ambient_temperature 120
_diffrn_detector 'CCD plate'
_diffrn_detector_area_resol_mean 10.3784
_diffrn_measured_fraction_theta_full 0.98
_diffrn_measured_fraction_theta_max 0.82
_diffrn_measurement_device 'four-cycle diffractometer'
_diffrn_measurement_device_type 'Xcalibur, Atlas, Gemini ultra'
_diffrn_measurement_method '\w scans'
_diffrn_radiation_monochromator graphite
_diffrn_radiation_probe x-ray
_diffrn_radiation_source 'X-ray tube'
_diffrn_radiation_type 'Mo K\a'
_diffrn_radiation_wavelength 0.71073
_diffrn_reflns_av_R_equivalents 0.0168
_diffrn_reflns_av_sigmaI/netI 0.0367
_diffrn_reflns_limit_h_max 13
_diffrn_reflns_limit_h_min -16
_diffrn_reflns_limit_k_max 13
_diffrn_reflns_limit_k_min -15
_diffrn_reflns_limit_l_max 15
_diffrn_reflns_limit_l_min -18
_diffrn_reflns_number 12936
_diffrn_reflns_theta_full 25.89
_diffrn_reflns_theta_max 29.24
_diffrn_reflns_theta_min 3.04
_diffrn_source 'Enhance (Mo) X-ray Source'
_exptl_absorpt_coefficient_mu 0.074
_exptl_absorpt_correction_T_max 1
_exptl_absorpt_correction_T_min 0.994
_exptl_absorpt_correction_type multi-scan
_exptl_absorpt_process_details
;
CrysAlisPro, Agilent Technologies,
Version 1.171.37.31 (release 14-01-2014 CrysAlis171 .NET)
(compiled Jan 14 2014,18:38:05)
Empirical absorption correction using spherical harmonics,
 implemented in SCALE3 ABSPACK scaling algorithm.
;
_exptl_crystal_density_diffrn 1.1936
_exptl_crystal_F_000 732
_exptl_crystal_size_max 0.44
_exptl_crystal_size_mid 0.21
_exptl_crystal_size_min 0.14
_refine_diff_density_max 0.70
_refine_diff_density_min -0.41
_refine_ls_extinction_method none
_refine_ls_goodness_of_fit_gt 1.77
_refine_ls_goodness_of_fit_ref 1.64
_refine_ls_hydrogen_treatment constr
_refine_ls_number_constraints 208
_refine_ls_number_parameters 460
_refine_ls_number_reflns 8450
_refine_ls_number_restraints 0
_refine_ls_R_factor_all 0.0714
_refine_ls_R_factor_gt 0.0484
_refine_ls_shift/su_max 0.0476
_refine_ls_shift/su_mean 0.0026
_refine_ls_structure_factor_coef Fsqd
_refine_ls_weighting_details w=1/(\s^2^(I)+0.0016I^2^)
_refine_ls_weighting_scheme sigma
_refine_ls_wR_factor_gt 0.1201
_refine_ls_wR_factor_ref 0.1329
_reflns_number_gt 6049
_reflns_number_total 8450
_reflns_threshold_expression I>3\s(I)
_cod_data_source_file c4cc04356a2.cif
_cod_data_source_block Ib
_cod_depositor_comments
;
The following automatic conversions were performed:

'_diffrn_radiation_probe' value 'X-ray' changed to 'x-ray' according
to the built-in table from CIF Core dictionary named 'cif_core.dic'
version 2.4.1 from 2010-06-29.

Automatic conversion script
Id: cif_fix_values 2827 2014-09-09 07:05:25Z andrius 
;
_cod_database_code 7115537

loop_
_symmetry_equiv_pos_site_id
_symmetry_equiv_pos_as_xyz
1 x,y,z
2 -x,-y,-z

loop_
_atom_site_label
_atom_site_type_symbol
_atom_site_fract_x
_atom_site_fract_y
_atom_site_fract_z
_atom_site_adp_type
_atom_site_U_iso_or_equiv
_atom_site_symmetry_multiplicity
_atom_site_occupancy
_atom_site_calc_flag
C1 C 0.35885(13) 0.28574(12) 0.29567(13) Uani 0.0218(6) 2 1 d
C2 C 0.39377(13) 0.30422(13) 0.17365(13) Uani 0.0247(7) 2 1 d
C3 C 0.49495(13) 0.38017(13) 0.11800(12) Uani 0.0210(6) 2 1 d
C4 C 0.47347(13) 0.48447(13) 0.14314(12) Uani 0.0226(6) 2 1 d
C5 C 0.56561(13) 0.54146(13) 0.13306(12) Uani 0.0211(6) 2 1 d
C6 C 0.68076(13) 0.48865(12) 0.10131(12) Uani 0.0187(6) 2 1 d
C7 C 0.70706(12) 0.39023(12) 0.06138(12) Uani 0.0173(6) 2 1 d
C8 C 0.83027(12) 0.33924(12) 0.05288(12) Uani 0.0178(6) 2 1 d
C9 C 0.84685(12) 0.40016(12) 0.12817(12) Uani 0.0170(6) 2 1 d
C10 C 0.77184(12) 0.49690(12) 0.14039(12) Uani 0.0184(6) 2 1 d
C11 C 0.76947(13) 0.56513(12) 0.20786(12) Uani 0.0198(6) 2 1 d
C12 C 0.82511(13) 0.52589(12) 0.27714(12) Uani 0.0201(6) 2 1 d
C13 C 0.88461(12) 0.42211(12) 0.27888(12) Uani 0.0197(6) 2 1 d
C14 C 0.89170(13) 0.36540(13) 0.38420(12) Uani 0.0225(6) 2 1 d
C15 C 0.76045(13) 0.34587(13) 0.46415(12) Uani 0.0211(6) 2 1 d
C16 C 0.69225(14) 0.42201(13) 0.53147(12) Uani 0.0242(7) 2 1 d
C17 C 0.56798(15) 0.42189(13) 0.58536(13) Uani 0.0273(7) 2 1 d
C18 C 0.50981(14) 0.34600(13) 0.57099(13) Uani 0.0250(6) 2 1 d
C19 C 0.57388(13) 0.26561(12) 0.50662(12) Uani 0.0212(6) 2 1 d
C20 C 0.50782(13) 0.18154(13) 0.49386(13) Uani 0.0234(6) 2 1 d
C21 C 0.41464(13) 0.22805(12) 0.44933(13) Uani 0.0211(6) 2 1 d
C22 C 0.29754(13) 0.26341(13) 0.51839(14) Uani 0.0255(7) 2 1 d
C23 C 0.21351(14) 0.30927(13) 0.47809(14) Uani 0.0275(7) 2 1 d
C24 C 0.24475(13) 0.32298(13) 0.36744(14) Uani 0.0259(7) 2 1 d
C25 C 0.61463(13) 0.33808(12) 0.06492(12) Uani 0.0187(6) 2 1 d
C26 C 0.90552(12) 0.36383(12) 0.19548(12) Uani 0.0183(6) 2 1 d
C27 C 0.69990(13) 0.26532(12) 0.45678(12) Uani 0.0199(6) 2 1 d
C28 C 0.44116(12) 0.23630(12) 0.33925(13) Uani 0.0202(6) 2 1 d
O29 O 0.64001(9) 0.23747(8) 0.03258(9) Uani 0.0216(4) 2 1 d
C30 C 0.61030(14) 0.23406(13) -0.05587(13) Uani 0.0239(7) 2 1 d
C31 C 0.62403(16) 0.11812(15) -0.07331(15) Uani 0.0348(8) 2 1 d
C32 C 0.5948(2) 0.11100(18) -0.16730(17) Uani 0.0530(11) 2 1 d
O33 O 0.97094(8) 0.26363(8) 0.18836(9) Uani 0.0217(4) 2 1 d
C34 C 1.09849(13) 0.27058(15) 0.13715(15) Uani 0.0338(8) 2 1 d
C35 C 1.15786(15) 0.15840(16) 0.11606(16) Uani 0.0397(8) 2 1 d
C36 C 1.1256(2) 0.11535(17) 0.03901(18) Uani 0.0552(11) 2 1 d
O37 O 0.76537(9) 0.18667(8) 0.39213(8) Uani 0.0225(4) 2 1 d
C38 C 0.83454(14) 0.10682(12) 0.43713(13) Uani 0.0261(7) 2 1 d
C39 C 0.75831(14) 0.02774(13) 0.53233(14) Uani 0.0298(7) 2 1 d
C40 C 0.83415(17) -0.04654(15) 0.58451(18) Uani 0.0420(9) 2 1 d
O41 O 0.55284(8) 0.19243(9) 0.27115(9) Uani 0.0228(4) 2 1 d
C42 C 0.54761(15) 0.08064(13) 0.26728(14) Uani 0.0326(8) 2 1 d
C43 C 0.66871(16) 0.02934(15) 0.19961(16) Uani 0.0409(8) 2 1 d
C44 C 0.75986(17) 0.01975(19) 0.24252(17) Uani 0.0483(10) 2 1 d
C45 C 0.93386(13) 0.36112(13) -0.06239(12) Uani 0.0213(6) 2 1 d
C46 C 0.92049(12) 0.32095(13) -0.15100(12) Uani 0.0214(6) 2 1 d
C47 C 0.88192(14) 0.39270(15) -0.22283(13) Uani 0.0287(7) 2 1 d
C48 C 0.87112(15) 0.35802(17) -0.30610(14) Uani 0.0368(8) 2 1 d
C49 C 0.89914(16) 0.25085(18) -0.32002(15) Uani 0.0403(9) 2 1 d
C50 C 0.93838(17) 0.17837(17) -0.25025(16) Uani 0.0423(9) 2 1 d
C51 C 0.94855(15) 0.21349(15) -0.16629(15) Uani 0.0335(8) 2 1 d
H1c2 H 0.421515 0.236148 0.146958 Uiso 0.0297 2 1 d
H2c2 H 0.325302 0.337006 0.159837 Uiso 0.0297 2 1 d
H1c4 H 0.392546 0.517992 0.168184 Uiso 0.0271 2 1 d
H1c5 H 0.550552 0.614751 0.147469 Uiso 0.0254 2 1 d
H1c8 H 0.833103 0.261449 0.069901 Uiso 0.0214 2 1 d
H1c11 H 0.730494 0.637199 0.206488 Uiso 0.0238 2 1 d
H1c12 H 0.822822 0.571367 0.325603 Uiso 0.0241 2 1 d
H1c14 H 0.922652 0.412752 0.410324 Uiso 0.0269 2 1 d
H2c14 H 0.93815 0.296908 0.372955 Uiso 0.0269 2 1 d
H1c16 H 0.732222 0.475723 0.540735 Uiso 0.029 2 1 d
H1c17 H 0.522375 0.474319 0.63253 Uiso 0.0327 2 1 d
H1c18 H 0.423232 0.348454 0.606048 Uiso 0.03 2 1 d
H1c20 H 0.469949 0.135861 0.562582 Uiso 0.0281 2 1 d
H2c20 H 0.565466 0.132257 0.44826 Uiso 0.0281 2 1 d
H1c22 H 0.275334 0.255599 0.595104 Uiso 0.0305 2 1 d
H1c23 H 0.133296 0.331669 0.526901 Uiso 0.033 2 1 d
H1c24 H 0.187214 0.35857 0.339658 Uiso 0.0311 2 1 d
H1c30 H 0.663854 0.276369 -0.120884 Uiso 0.0287 2 1 d
H2c30 H 0.528348 0.262861 -0.038525 Uiso 0.0287 2 1 d
H1c31 H 0.570872 0.075712 -0.008134 Uiso 0.0418 2 1 d
H2c31 H 0.705365 0.088625 -0.088465 Uiso 0.0418 2 1 d
H1c32 H 0.608481 0.037045 -0.179581 Uiso 0.0636 2 1 d
H2c32 H 0.51179 0.135718 -0.149918 Uiso 0.0636 2 1 d
H3c32 H 0.645801 0.155741 -0.231823 Uiso 0.0636 2 1 d
H1c34 H 1.12341 0.295255 0.184703 Uiso 0.0405 2 1 d
H2c34 H 1.120052 0.319192 0.069241 Uiso 0.0405 2 1 d
H1c35 H 1.243934 0.160001 0.086751 Uiso 0.0477 2 1 d
H2c35 H 1.134703 0.109391 0.183802 Uiso 0.0477 2 1 d
H1c36 H 1.162137 0.042854 0.030888 Uiso 0.0663 2 1 d
H2c36 H 1.039458 0.114679 0.067846 Uiso 0.0663 2 1 d
H3c36 H 1.154675 0.161149 -0.030654 Uiso 0.0663 2 1 d
H1c38 H 0.880882 0.14261 0.459182 Uiso 0.0313 2 1 d
H2c38 H 0.893175 0.067614 0.381289 Uiso 0.0313 2 1 d
H1c39 H 0.720652 -0.01519 0.50794 Uiso 0.0357 2 1 d
H2c39 H 0.695364 0.067144 0.585501 Uiso 0.0357 2 1 d
H1c40 H 0.78365 -0.096014 0.644521 Uiso 0.0503 2 1 d
H2c40 H 0.896305 -0.086791 0.531647 Uiso 0.0503 2 1 d
H3c40 H 0.870388 -0.003715 0.610331 Uiso 0.0503 2 1 d
H1c42 H 0.491265 0.075782 0.238242 Uiso 0.0391 2 1 d
H2c42 H 0.517293 0.04073 0.339892 Uiso 0.0391 2 1 d
H1c43 H 0.659274 -0.041044 0.189739 Uiso 0.0491 2 1 d
H2c43 H 0.698816 0.068994 0.126878 Uiso 0.0491 2 1 d
H1c44 H 0.833192 -0.016138 0.195832 Uiso 0.058 2 1 d
H2c44 H 0.775307 0.090843 0.245373 Uiso 0.058 2 1 d
H3c44 H 0.730712 -0.021734 0.314441 Uiso 0.058 2 1 d
H1c45 H 0.944769 0.437456 -0.08239 Uiso 0.0255 2 1 d
H2c45 H 1.009294 0.331339 -0.060064 Uiso 0.0255 2 1 d
H1c47 H 0.862436 0.467816 -0.214289 Uiso 0.0345 2 1 d
H1c48 H 0.843965 0.408903 -0.354444 Uiso 0.0441 2 1 d
H1c49 H 0.891456 0.226648 -0.377798 Uiso 0.0484 2 1 d
H1c50 H 0.958688 0.103536 -0.259797 Uiso 0.0508 2 1 d
H1c51 H 0.975522 0.162295 -0.118 Uiso 0.0402 2 1 d

loop_
_atom_site_aniso_label
_atom_site_aniso_type_symbol
_atom_site_aniso_U_11
_atom_site_aniso_U_22
_atom_site_aniso_U_33
_atom_site_aniso_U_12
_atom_site_aniso_U_13
_atom_site_aniso_U_23
C1 C 0.0168(7) 0.0203(8) 0.0282(9) -0.0040(6) -0.0082(7) -0.0049(6)
C2 C 0.0168(7) 0.0293(9) 0.0314(9) -0.0005(6) -0.0130(7) -0.0061(7)
C3 C 0.0195(7) 0.0257(9) 0.0215(8) -0.0003(6) -0.0131(7) -0.0024(6)
C4 C 0.0190(7) 0.0270(9) 0.0223(8) 0.0042(6) -0.0111(7) -0.0037(6)
C5 C 0.0236(8) 0.0189(8) 0.0219(8) 0.0015(6) -0.0122(7) -0.0020(6)
C6 C 0.0203(7) 0.0193(8) 0.0158(7) -0.0031(6) -0.0076(6) 0.0000(6)
C7 C 0.0166(7) 0.0211(8) 0.0141(7) -0.0018(5) -0.0069(6) -0.0011(6)
C8 C 0.0169(7) 0.0185(8) 0.0185(8) -0.0012(5) -0.0075(6) -0.0037(6)
C9 C 0.0148(7) 0.0206(8) 0.0149(7) -0.0047(5) -0.0044(6) -0.0028(6)
C10 C 0.0174(7) 0.0209(8) 0.0148(7) -0.0046(6) -0.0047(6) -0.0006(6)
C11 C 0.0189(7) 0.0180(8) 0.0192(8) -0.0039(6) -0.0045(6) -0.0022(6)
C12 C 0.0209(7) 0.0226(9) 0.0179(8) -0.0071(6) -0.0065(7) -0.0052(6)
C13 C 0.0159(7) 0.0253(9) 0.0192(8) -0.0055(6) -0.0075(6) -0.0030(6)
C14 C 0.0243(8) 0.0255(9) 0.0221(8) -0.0028(6) -0.0130(7) -0.0049(6)
C15 C 0.0253(8) 0.0232(9) 0.0167(8) -0.0015(6) -0.0116(7) -0.0011(6)
C16 C 0.0348(9) 0.0226(9) 0.0195(8) -0.0029(7) -0.0152(7) -0.0033(6)
C17 C 0.0350(9) 0.0263(9) 0.0191(8) 0.0038(7) -0.0108(8) -0.0067(7)
C18 C 0.0235(8) 0.0270(9) 0.0199(8) 0.0005(6) -0.0061(7) -0.0030(7)
C19 C 0.0241(8) 0.0211(8) 0.0163(7) -0.0020(6) -0.0082(7) 0.0007(6)
C20 C 0.0231(8) 0.0206(8) 0.0226(8) -0.0014(6) -0.0074(7) -0.0004(6)
C21 C 0.0192(7) 0.0158(8) 0.0256(8) -0.0043(6) -0.0066(7) -0.0017(6)
C22 C 0.0214(8) 0.0230(9) 0.0267(9) -0.0037(6) -0.0037(7) -0.0063(7)
C23 C 0.0168(8) 0.0259(9) 0.0343(10) -0.0009(6) -0.0032(7) -0.0111(7)
C24 C 0.0170(7) 0.0229(9) 0.0385(10) -0.0020(6) -0.0114(7) -0.0066(7)
C25 C 0.0231(7) 0.0186(8) 0.0167(7) -0.0016(6) -0.0107(6) -0.0021(6)
C26 C 0.0135(7) 0.0208(8) 0.0192(8) -0.0042(5) -0.0048(6) -0.0031(6)
C27 C 0.0241(8) 0.0200(8) 0.0148(7) 0.0027(6) -0.0086(7) -0.0035(6)
C28 C 0.0155(7) 0.0169(8) 0.0253(8) -0.0046(5) -0.0047(7) -0.0036(6)
O29 O 0.0240(5) 0.0224(6) 0.0240(6) -0.0013(4) -0.0144(5) -0.0060(4)
C30 C 0.0253(8) 0.0289(9) 0.0223(8) -0.0030(6) -0.0135(7) -0.0053(7)
C31 C 0.0427(10) 0.0321(10) 0.0369(10) -0.0068(8) -0.0199(9) -0.0103(8)
C32 C 0.0712(15) 0.0552(15) 0.0483(13) -0.0184(11) -0.0291(12) -0.0209(11)
O33 O 0.0168(5) 0.0226(6) 0.0263(6) 0.0023(4) -0.0099(5) -0.0063(5)
C34 C 0.0177(8) 0.0416(11) 0.0421(11) 0.0001(7) -0.0107(8) -0.0129(8)
C35 C 0.0285(9) 0.0457(12) 0.0432(11) 0.0142(8) -0.0157(9) -0.0149(9)
C36 C 0.0655(14) 0.0524(15) 0.0527(14) 0.0291(11) -0.0315(12) -0.0287(11)
O37 O 0.0221(5) 0.0236(6) 0.0218(6) 0.0024(4) -0.0090(5) -0.0074(4)
C38 C 0.0217(8) 0.0225(9) 0.0340(9) 0.0025(6) -0.0125(7) -0.0056(7)
C39 C 0.0284(9) 0.0263(9) 0.0354(10) -0.0031(7) -0.0146(8) -0.0028(7)
C40 C 0.0427(11) 0.0288(11) 0.0563(13) -0.0060(8) -0.0271(10) 0.0063(9)
O41 O 0.0157(5) 0.0246(6) 0.0238(6) 0.0009(4) -0.0051(5) -0.0042(5)
C42 C 0.0342(9) 0.0244(9) 0.0379(10) 0.0043(7) -0.0147(8) -0.0086(8)
C43 C 0.0425(11) 0.0350(11) 0.0378(11) 0.0105(8) -0.0128(9) -0.0100(8)
C44 C 0.0402(11) 0.0587(15) 0.0446(13) 0.0057(10) -0.0158(10) -0.0171(10)
C45 C 0.0171(7) 0.0271(9) 0.0192(8) -0.0037(6) -0.0063(7) -0.0047(6)
C46 C 0.0147(7) 0.0311(9) 0.0163(8) -0.0032(6) -0.0029(6) -0.0065(6)
C47 C 0.0247(8) 0.0352(10) 0.0261(9) -0.0013(7) -0.0114(7) -0.0036(7)
C48 C 0.0316(9) 0.0575(14) 0.0235(9) -0.0059(8) -0.0149(8) -0.0019(9)
C49 C 0.0329(10) 0.0696(15) 0.0231(9) -0.0128(9) -0.0086(8) -0.0173(9)
C50 C 0.0467(11) 0.0436(12) 0.0403(11) -0.0021(9) -0.0148(10) -0.0233(9)
C51 C 0.0366(10) 0.0352(11) 0.0323(10) 0.0015(7) -0.0165(8) -0.0114(8)

loop_
_atom_type_symbol
_atom_type_scat_dispersion_real
_atom_type_scat_dispersion_imag
_atom_type_scat_source
C 0.0033 0.0016 'International Tables Vol C tables 4.2.6.8 and 6.1.1.1'
H 0.0000 0.0000 'International Tables Vol C tables 4.2.6.8 and 6.1.1.1'
N 0.0061 0.0033 'International Tables Vol C tables 4.2.6.8 and 6.1.1.1'
O 0.0106 0.0060 'International Tables Vol C tables 4.2.6.8 and 6.1.1.1'

loop_
_geom_angle_atom_site_label_1
_geom_angle_atom_site_label_2
_geom_angle_atom_site_label_3
_geom_angle
C2 C1 C24 120.51(16)
C2 C1 C28 121.64(12)
C24 C1 C28 117.76(16)
C1 C2 C3 108.26(16)
C1 C2 H1c2 109.47
C1 C2 H2c2 109.47
C3 C2 H1c2 109.47
C3 C2 H2c2 109.47
H1c2 C2 H2c2 110.66
C2 C3 C4 119.11(12)
C2 C3 C25 119.86(14)
C4 C3 C25 119.00(15)
C3 C4 C5 121.79(14)
C3 C4 H1c4 119.11
C5 C4 H1c4 119.11
C4 C5 C6 117.57(15)
C4 C5 H1c5 121.22
C6 C5 H1c5 121.21
C5 C6 C7 120.92(17)
C5 C6 C10 127.08(16)
C7 C6 C10 107.85(13)
C6 C7 C8 110.42(16)
C6 C7 C25 119.76(13)
C8 C7 C25 126.87(14)
C7 C8 C9 99.71(12)
C7 C8 C45 114.37(13)
C7 C8 H1c8 112.71
C9 C8 C45 109.30(13)
C9 C8 H1c8 117.5
C45 C8 H1c8 103.7
C8 C9 C10 110.31(15)
C8 C9 C26 128.61(13)
C10 C9 C26 119.95(16)
C6 C10 C9 107.30(15)
C6 C10 C11 129.23(13)
C9 C10 C11 120.67(17)
C10 C11 C12 117.77(14)
C10 C11 H1c11 121.12
C12 C11 H1c11 121.12
C11 C12 C13 122.10(17)
C11 C12 H1c12 118.95
C13 C12 H1c12 118.95
C12 C13 C14 118.23(14)
C12 C13 C26 118.26(16)
C14 C13 C26 121.20(13)
C13 C14 C15 104.72(14)
C13 C14 H1c14 109.47
C13 C14 H2c14 109.47
C15 C14 H1c14 109.47
C15 C14 H2c14 109.47
H1c14 C14 H2c14 113.84
C14 C15 C16 119.37(15)
C14 C15 C27 121.57(14)
C16 C15 C27 117.86(14)
C15 C16 C17 121.27(18)
C15 C16 H1c16 119.36
C17 C16 H1c16 119.36
C16 C17 C18 119.64(15)
C16 C17 H1c17 120.18
C18 C17 H1c17 120.18
C17 C18 C19 121.62(15)
C17 C18 H1c18 119.19
C19 C18 H1c18 119.19
C18 C19 C20 120.62(13)
C18 C19 C27 117.25(17)
C20 C19 C27 122.12(14)
C19 C20 C21 114.90(13)
C19 C20 H1c20 109.47
C19 C20 H2c20 109.47
C21 C20 H1c20 109.47
C21 C20 H2c20 109.47
H1c20 C20 H2c20 103.44
C20 C21 C22 120.81(16)
C20 C21 C28 121.78(12)
C22 C21 C28 117.41(16)
C21 C22 C23 121.22(17)
C21 C22 H1c22 119.39
C23 C22 H1c22 119.39
C22 C23 C24 120.12(13)
C22 C23 H1c23 119.94
C24 C23 H1c23 119.94
C1 C24 C23 120.88(17)
C1 C24 H1c24 119.56
C23 C24 H1c24 119.56
C3 C25 C7 118.85(15)
C3 C25 O29 120.92(15)
C7 C25 O29 119.37(12)
C9 C26 C13 119.26(13)
C9 C26 O33 119.04(16)
C13 C26 O33 121.15(15)
C15 C27 C19 122.10(14)
C15 C27 O37 119.45(12)
C19 C27 O37 118.30(16)
C1 C28 C21 122.40(12)
C1 C28 O41 119.22(15)
C21 C28 O41 118.38(15)
C25 O29 C30 113.70(12)
O29 C30 C31 109.16(14)
O29 C30 H1c30 109.47
O29 C30 H2c30 109.47
C31 C30 H1c30 109.47
C31 C30 H2c30 109.47
H1c30 C30 H2c30 109.78
C30 C31 C32 110.87(16)
C30 C31 H1c31 109.47
C30 C31 H2c31 109.47
C32 C31 H1c31 109.47
C32 C31 H2c31 109.47
H1c31 C31 H2c31 108.03
C31 C32 H1c32 109.47
C31 C32 H2c32 109.47
C31 C32 H3c32 109.47
H1c32 C32 H2c32 109.47
H1c32 C32 H3c32 109.47
H2c32 C32 H3c32 109.47
C26 O33 C34 113.63(12)
O33 C34 C35 108.02(15)
O33 C34 H1c34 109.47
O33 C34 H2c34 109.47
C35 C34 H1c34 109.47
C35 C34 H2c34 109.47
H1c34 C34 H2c34 110.88
C34 C35 C36 112.52(18)
C34 C35 H1c35 109.47
C34 C35 H2c35 109.47
C36 C35 H1c35 109.47
C36 C35 H2c35 109.47
H1c35 C35 H2c35 106.24
C35 C36 H1c36 109.47
C35 C36 H2c36 109.47
C35 C36 H3c36 109.47
H1c36 C36 H2c36 109.47
H1c36 C36 H3c36 109.47
H2c36 C36 H3c36 109.47
C27 O37 C38 114.14(13)
O37 C38 C39 113.50(13)
O37 C38 H1c38 109.47
O37 C38 H2c38 109.47
C39 C38 H1c38 109.47
C39 C38 H2c38 109.47
H1c38 C38 H2c38 105.12
C38 C39 C40 111.19(14)
C38 C39 H1c39 109.47
C38 C39 H2c39 109.47
C40 C39 H1c39 109.47
C40 C39 H2c39 109.47
H1c39 C39 H2c39 107.7
C39 C40 H1c40 109.47
C39 C40 H2c40 109.47
C39 C40 H3c40 109.47
H1c40 C40 H2c40 109.47
H1c40 C40 H3c40 109.47
H2c40 C40 H3c40 109.47
C28 O41 C42 111.04(11)
O41 C42 C43 112.15(14)
O41 C42 H1c42 109.47
O41 C42 H2c42 109.47
C43 C42 H1c42 109.47
C43 C42 H2c42 109.47
H1c42 C42 H2c42 106.65
C42 C43 C44 115.08(19)
C42 C43 H1c43 109.47
C42 C43 H2c43 109.47
C44 C43 H1c43 109.47
C44 C43 H2c43 109.47
H1c43 C43 H2c43 103.21
C43 C44 H1c44 109.47
C43 C44 H2c44 109.47
C43 C44 H3c44 109.47
H1c44 C44 H2c44 109.47
H1c44 C44 H3c44 109.47
H2c44 C44 H3c44 109.47
C8 C45 C46 115.97(14)
C8 C45 H1c45 109.47
C8 C45 H2c45 109.47
C46 C45 H1c45 109.47
C46 C45 H2c45 109.47
H1c45 C45 H2c45 102.08
C45 C46 C47 120.31(15)
C45 C46 C51 121.97(16)
C47 C46 C51 117.70(19)
C46 C47 C48 121.34(18)
C46 C47 H1c47 119.33
C48 C47 H1c47 119.33
C47 C48 C49 120.23(19)
C47 C48 H1c48 119.88
C49 C48 H1c48 119.89
C48 C49 C50 119.5(2)
C48 C49 H1c49 120.27
C50 C49 H1c49 120.27
C49 C50 C51 120.1(2)
C49 C50 H1c50 119.94
C51 C50 H1c50 119.94
C46 C51 C50 121.16(18)
C46 C51 H1c51 119.42
C50 C51 H1c51 119.42

loop_
_geom_bond_atom_site_label_1
_geom_bond_atom_site_label_2
_geom_bond_distance
C1 C2 1.523(2)
C1 C24 1.3965(19)
C1 C28 1.403(3)
C2 C3 1.519(2)
C2 H1c2 0.96
C2 H2c2 0.96
C3 C4 1.388(2)
C3 C25 1.4030(19)
C4 C5 1.385(3)
C4 H1c4 0.96
C5 C6 1.391(2)
C5 H1c5 0.96
C6 C7 1.400(2)
C6 C10 1.473(3)
C7 C8 1.520(2)
C7 C25 1.386(3)
C8 C9 1.516(3)
C8 C45 1.5475(17)
C8 H1c8 0.96
C9 C10 1.403(2)
C9 C26 1.383(3)
C10 C11 1.387(3)
C11 C12 1.382(3)
C11 H1c11 0.96
C12 C13 1.398(2)
C12 H1c12 0.96
C13 C14 1.517(2)
C13 C26 1.406(3)
C14 C15 1.5344(19)
C14 H1c14 0.96
C14 H2c14 0.96
C15 C16 1.390(2)
C15 C27 1.401(3)
C16 C17 1.382(2)
C16 H1c16 0.96
C17 C18 1.380(3)
C17 H1c17 0.96
C18 C19 1.398(2)
C18 H1c18 0.96
C19 C20 1.520(3)
C19 C27 1.399(2)
C20 C21 1.519(3)
C20 H1c20 0.96
C20 H2c20 0.96
C21 C22 1.4018(18)
C21 C28 1.395(2)
C22 C23 1.381(3)
C22 H1c22 0.96
C23 C24 1.384(3)
C23 H1c23 0.96
C24 H1c24 0.96
C25 O29 1.379(2)
C26 O33 1.3858(17)
C27 O37 1.3867(18)
C28 O41 1.3901(15)
O29 C30 1.435(2)
C30 C31 1.505(3)
C30 H1c30 0.96
C30 H2c30 0.96
C31 C32 1.518(4)
C31 H1c31 0.96
C31 H2c31 0.96
C32 H1c32 0.96
C32 H2c32 0.96
C32 H3c32 0.96
O33 C34 1.4258(18)
C34 C35 1.511(3)
C34 H1c34 0.96
C34 H2c34 0.96
C35 C36 1.511(4)
C35 H1c35 0.96
C35 H2c35 0.96
C36 H1c36 0.96
C36 H2c36 0.96
C36 H3c36 0.96
O37 C38 1.437(2)
C38 C39 1.510(2)
C38 H1c38 0.96
C38 H2c38 0.96
C39 C40 1.520(3)
C39 H1c39 0.96
C39 H2c39 0.96
C40 H1c40 0.96
C40 H2c40 0.96
C40 H3c40 0.96
O41 C42 1.437(2)
C42 C43 1.500(2)
C42 H1c42 0.96
C42 H2c42 0.96
C43 C44 1.468(4)
C43 H1c43 0.96
C43 H2c43 0.96
C44 H1c44 0.96
C44 H2c44 0.96
C44 H3c44 0.96
C45 C46 1.503(3)
C45 H1c45 0.96
C45 H2c45 0.96
C46 C47 1.392(2)
C46 C51 1.383(3)
C47 C48 1.381(3)
C47 H1c47 0.96
C48 C49 1.375(3)
C48 H1c48 0.96
C49 C50 1.380(3)
C49 H1c49 0.96
C50 C51 1.389(4)
C50 H1c50 0.96
C51 H1c51 0.96

loop_
_geom_hbond_atom_site_label_D
_geom_hbond_atom_site_label_H
_geom_hbond_atom_site_label_A
_geom_hbond_distance_DH
_geom_hbond_distance_HA
_geom_hbond_distance_DA
_geom_hbond_angle_DHA
C2 H1c2 O29 0.96 2.46 2.9046(16) 108.09
C20 H2c20 O37 0.96 2.41 2.8662(18) 108.55
C20 H2c20 O41 0.96 2.48 2.859(2) 103.66
C43 H2c43 O29 0.96 2.44 3.202(2) 136.60
